data_7717249
loop_
_publ_author_name
'Palio, Lorenzo'
'Bru, Francis'
'Ruggiero, Tommaso'
'Bourda, Laurens'
'Van Hecke, Kristof'
'Cazin, Catherine'
'Nolan, Steven P.'

_publ_section_title
;
 The role of the stabilizing/leaving group in palladium catalysed
 cross-coupling reactions.
;
_journal_issue 44
_journal_name_full 'Dalton transactions (Cambridge, England : 2003)'
_journal_page_first 18013
_journal_page_last 18020
_journal_paper_doi 10.1039/d4dt02533d
_journal_volume 53
_journal_year 2024
_chemical_formula_moiety 'C26 H34 Cl2 Pd2, 1[C6H14]'
_chemical_formula_sum 'C32 H48 Cl2 Pd2'
_chemical_formula_weight 716.40
_space_group_crystal_system monoclinic
_space_group_IT_number 15
_space_group_name_Hall '-I 2ya'
_space_group_name_H-M_alt 'I 1 2/a 1'
_atom_sites_solution_hydrogens mixed
_atom_sites_solution_primary dual
_audit_creation_date 2022-07-29
_audit_creation_method
;
Olex2 1.5
(compiled 2022.04.07 svn.rca3783a0 for OlexSys, GUI svn.r6498)
;
_audit_update_record
;
2024-07-03 deposited with the CCDC.	2024-10-15 downloaded from the CCDC.
;
_cell_angle_alpha 90
_cell_angle_beta 91.464(4)
_cell_angle_gamma 90
_cell_formula_units_Z 4
_cell_length_a 6.0531(2)
_cell_length_b 13.6424(6)
_cell_length_c 38.9669(14)
_cell_measurement_reflns_used 5383
_cell_measurement_temperature 100.0(1)
_cell_measurement_theta_max 73.4630
_cell_measurement_theta_min 3.4100
_cell_volume 3216.8(2)
_computing_cell_refinement 'CrysAlisPro 1.171.41.112a (Rigaku OD, 2021)'
_computing_data_collection 'CrysAlisPro 1.171.41.112a (Rigaku OD, 2021)'
_computing_data_reduction 'CrysAlisPro 1.171.41.112a (Rigaku OD, 2021)'
_computing_molecular_graphics 'Olex2 1.5 (Dolomanov et al., 2009)'
_computing_publication_material 'Olex2 1.5 (Dolomanov et al., 2009)'
_computing_structure_refinement 'SHELXL 2018/3 (Sheldrick, 2015)'
_computing_structure_solution 'SHELXT 2018/2 (Sheldrick, 2018)'
_diffrn_ambient_environment N~2~
_diffrn_ambient_temperature 100.0(1)
_diffrn_detector 'CCD plate'
_diffrn_detector_area_resol_mean 10.4839
_diffrn_detector_type Atlas
_diffrn_measured_fraction_theta_full 0.998
_diffrn_measured_fraction_theta_max 0.980
_diffrn_measurement_details
;
List of Runs (angles in degrees, time in seconds):

  # Type    Start    End  Width  t~exp~   \w     \q     \k     \f   Frames
#--------------------------------------------------------------------------
  1  \w   -114.00 -13.00   1.00    8.00    --  -41.43 -57.00-150.00  101
  2  \w     27.00  97.00   1.00    8.00    --   41.43-125.00-180.00   70
  3  \w     27.00  97.00   1.00    8.00    --   41.43-125.00  30.00   70
  4  \w     34.00 135.00   1.00   45.00    --  106.01 -61.00   0.00  101
  5  \w    103.00 178.00   1.00   45.00    --  106.01  77.00  30.00   75
  6  \w    103.00 178.00   1.00   45.00    --  106.01  77.00   0.00   75
  7  \w     77.00 178.00   1.00   45.00    --  106.01  61.00 150.00  101
  8  \w     18.00 178.00   1.00   45.00    --  106.01   0.00 -30.00  160
  9  \w     33.00  95.00   1.00   45.00    --  106.01-125.00-180.00   62
 10  \w    -74.00  35.00   1.00    8.00    --  -41.43  77.00 -60.00  109
 11  \w   -114.00 -13.00   1.00    8.00    --  -41.43 -57.00 -30.00  101
 12  \w    -75.00 -13.00   1.00    8.00    --  -41.43 -57.00  90.00   62
 13  \w    103.00 178.00   1.00   45.00    --  106.01  77.00 -30.00   75
 14  \w     33.00  94.00   1.00   45.00    --  106.01-125.00   0.00   61
 15  \w     77.00 178.00   1.00   45.00    --  106.01  61.00  30.00  101
 16  \w     99.00 178.00   1.00   45.00    --  106.01  61.00 -60.00   79
 17  \w    118.00 178.00   1.00   45.00    --  106.01  61.00-150.00   60
 18  \w     77.00 178.00   1.00   45.00    --  106.01  61.00  90.00  101
 19  \w   -114.00 -88.00   1.00    8.00    --  -41.43 -57.00  30.00   26
 20  \w     -7.00  69.00   1.00    8.00    --   41.43 -77.00  90.00   76
;
_diffrn_measurement_device 'four-circle diffractometer'
_diffrn_measurement_device_type 'SuperNova, Dual, Cu at home/near, Atlas'
_diffrn_measurement_method '\w scans'
_diffrn_orient_matrix_type 'CrysAlisPro convention (1999,Acta A55,543-557)'
_diffrn_orient_matrix_UB_11 -0.0020035000
_diffrn_orient_matrix_UB_12 0.0018010000
_diffrn_orient_matrix_UB_13 -0.0395474000
_diffrn_orient_matrix_UB_21 -0.1278550000
_diffrn_orient_matrix_UB_22 -0.0976145000
_diffrn_orient_matrix_UB_23 -0.0007473000
_diffrn_orient_matrix_UB_31 -0.2200828000
_diffrn_orient_matrix_UB_32 0.0567553000
_diffrn_orient_matrix_UB_33 -0.0003907000
_diffrn_radiation_monochromator mirror
_diffrn_radiation_probe x-ray
_diffrn_radiation_type 'Cu K\a'
_diffrn_radiation_wavelength 1.54184
_diffrn_reflns_av_R_equivalents 0.0568
_diffrn_reflns_av_unetI/netI 0.0393
_diffrn_reflns_Laue_measured_fraction_full 0.998
_diffrn_reflns_Laue_measured_fraction_max 0.980
_diffrn_reflns_limit_h_max 7
_diffrn_reflns_limit_h_min -7
_diffrn_reflns_limit_k_max 16
_diffrn_reflns_limit_k_min -16
_diffrn_reflns_limit_l_max 48
_diffrn_reflns_limit_l_min -48
_diffrn_reflns_number 16016
_diffrn_reflns_point_group_measured_fraction_full 0.998
_diffrn_reflns_point_group_measured_fraction_max 0.980
_diffrn_reflns_theta_full 67.684
_diffrn_reflns_theta_max 73.972
_diffrn_reflns_theta_min 4.540
_diffrn_source 'micro-focus sealed X-ray tube'
_diffrn_source_type 'SuperNova (Cu) X-ray Source'
_exptl_absorpt_coefficient_mu 10.668
_exptl_absorpt_correction_T_max 1.000
_exptl_absorpt_correction_T_min 0.847
_exptl_absorpt_correction_type gaussian
_exptl_absorpt_process_details
;
CrysAlisPro 1.171.41.112a (Rigaku Oxford Diffraction, 2021)
Numerical absorption correction based on gaussian integration over
a multifaceted crystal model
Empirical absorption correction using spherical harmonics,
implemented in SCALE3 ABSPACK scaling algorithm.
;
_exptl_crystal_colour 'clear yellow'
_exptl_crystal_colour_lustre clear
_exptl_crystal_colour_primary yellow
_exptl_crystal_density_diffrn 1.479
_exptl_crystal_description plate
_exptl_crystal_F_000 1464
_exptl_crystal_size_max 0.18
_exptl_crystal_size_mid 0.06
_exptl_crystal_size_min 0.04
_refine_diff_density_max 1.598
_refine_diff_density_min -0.701
_refine_diff_density_rms 0.106
_refine_ls_extinction_method none
_refine_ls_goodness_of_fit_ref 1.072
_refine_ls_hydrogen_treatment mixed
_refine_ls_matrix_type full
_refine_ls_number_parameters 151
_refine_ls_number_reflns 3212
_refine_ls_number_restraints 79
_refine_ls_restrained_S_all 1.124
_refine_ls_R_factor_all 0.0516
_refine_ls_R_factor_gt 0.0436
_refine_ls_shift/su_max 0.000
_refine_ls_shift/su_mean 0.000
_refine_ls_structure_factor_coef Fsqd
_refine_ls_weighting_details 'w=1/[\s^2^(Fo^2^)+(0.0792P)^2^+0.1440P] where P=(Fo^2^+2Fc^2^)/3'
_refine_ls_weighting_scheme calc
_refine_ls_wR_factor_gt 0.1214
_refine_ls_wR_factor_ref 0.1271
_reflns_Friedel_coverage 0.000
_reflns_number_gt 2636
_reflns_number_total 3212
_reflns_threshold_expression 'I > 2\s(I)'
_cod_data_source_file d4dt02533d2.cif
_cod_data_source_block fb_178
_cod_depositor_comments 'Adding full bibliography for 7717248--7717252.cif.'
_cod_database_code 7717249
_shelx_shelxl_version_number 2018/3
_chemical_oxdiff_formula 'C11 H10 N2 O2'
_shelx_space_group_comment
;
The symmetry employed for this shelxl refinement is uniquely defined
by the following loop, which should always be used as a source of
symmetry information in preference to the above space-group names.
They are only intended as comments.
;
_shelx_estimated_absorpt_t_max 0.675
_shelx_estimated_absorpt_t_min 0.250
_olex2_refinement_description
;
1. Fixed Uiso
 At 1.2 times of:
  All C(H) groups, All C(H,H,H,H) groups
 At 1.5 times of:
  All C(H,H,H) groups
2. Restrained distances
 C12-C10 = C10-C11 = C10-C13 = C10-C7
 1.54 with sigma of 0.02
 C2-H2
 1 with sigma of 0.01
 C3-H3
 1 with sigma of 0.01
 C1-H1A = C1-H1B
 0.99 with sigma of 0.01
 C12-C11 = C12-C13 = C12-C7 = C11-C13 = C11-C7 = C13-C7
 2.54 with sigma of 0.04
 H3-C4
 2.3 with sigma of 0.01
 Pd1-H3
 2.28 with sigma of 0.04
 C2-H3
 2.12 with sigma of 0.01
 C2-H1A
 2.12 with sigma of 0.01
 C2-H1B
 2.08 with sigma of 0.01
3. Uiso/Uaniso restraints and constraints
C4 \\sim C5 \\sim C6 \\sim C7 \\sim C8 \\sim C9 \\sim C10 \\sim C11 \\sim C12
\\sim C13: within 2A with sigma of 0.01 and sigma for terminal atoms of 0.02
within 2A
4.a Aromatic/amide H refined with riding coordinates:
 C5(H5), C6(H6), C8(H8), C9(H9)
4.b Idealised Me refined as rotating group:
 C11(H11A,H11B,H11C), C12(H12A,H12B,H12C), C13(H13A,H13B,H13C)
;
_smtbx_masks_special_details
;
A solvent mask was calculated and 206 electrons were 
found in a volume of 886\%A^3^ in 1 void per unit cell. 
This is consistent with the presence of 
1[C6H14] per Formula Unit 
which account for 200 electrons 
per unit cell.
;
_smtbx_masks_void_probe_radius 1.2
_smtbx_masks_void_truncation_radius 1.2
_olex2_date_sample_data_collection 2021-12-14
_olex2_exptl_crystal_mounting_method 'Mounted on a LythoLoop'
_olex2_submission_special_instructions 'No special instructions were received'
_oxdiff_exptl_absorpt_empirical_details
;
Empirical correction (ABSPACK) includes:
- Absorption correction using spherical harmonics
- Frame scaling
;
_oxdiff_exptl_absorpt_empirical_full_max 1.583
_oxdiff_exptl_absorpt_empirical_full_min 0.689

loop_
_space_group_symop_operation_xyz
'x, y, z'
'-x+1/2, y, -z'
'x+1/2, y+1/2, z+1/2'
'-x+1, y+1/2, -z+1/2'
'-x, -y, -z'
'x-1/2, -y, z'
'-x+1/2, -y+1/2, -z+1/2'
'x, -y+1/2, z+1/2'

loop_
_atom_site_label
_atom_site_type_symbol
_atom_site_fract_x
_atom_site_fract_y
_atom_site_fract_z
_atom_site_U_iso_or_equiv
_atom_site_adp_type
_atom_site_occupancy
_atom_site_site_symmetry_order
_atom_site_calc_flag
_atom_site_refinement_flags_posn
_atom_site_refinement_flags_adp
_atom_site_refinement_flags_occupancy
_atom_site_disorder_assembly
_atom_site_disorder_group
Pd1 Pd 0.53048(5) 0.32854(2) 0.25783(2) 0.04759(15) Uani 1 1 d D . . . .
Cl1 Cl 0.76564(18) 0.29563(9) 0.21040(3) 0.0541(3) Uani 1 1 d . . . . .
C1 C 0.2992(8) 0.4298(4) 0.23656(15) 0.0612(12) Uani 1 1 d D . . . .
C2 C 0.3182(8) 0.4442(4) 0.27222(16) 0.0643(13) Uani 1 1 d D . . . .
C3 C 0.2727(8) 0.3624(4) 0.29304(14) 0.0581(11) Uani 1 1 d D . . . .
C4 C 0.3376(9) 0.3567(5) 0.33043(15) 0.0660(13) Uani 1 1 d D U . . .
C5 C 0.4991(11) 0.4127(6) 0.34542(18) 0.0839(17) Uani 1 1 d . U . . .
H5 H 0.572098 0.460701 0.332171 0.101 Uiso 1 1 calc R U . . .
C6 C 0.5576(13) 0.4009(8) 0.3792(2) 0.102(2) Uani 1 1 d . U . . .
H6 H 0.672687 0.440227 0.388830 0.123 Uiso 1 1 calc R U . . .
C7 C 0.4547(14) 0.3337(8) 0.39954(19) 0.109(2) Uani 1 1 d D U . . .
C8 C 0.2867(12) 0.2772(8) 0.3845(2) 0.100(2) Uani 1 1 d . U . . .
H8 H 0.212182 0.229994 0.397914 0.120 Uiso 1 1 calc R U . . .
C9 C 0.2272(11) 0.2897(6) 0.34996(17) 0.0823(16) Uani 1 1 d . U . . .
H9 H 0.110611 0.251842 0.339949 0.099 Uiso 1 1 calc R U . . .
C10 C 0.5278(17) 0.3174(10) 0.4377(2) 0.142(3) Uani 1 1 d D U . . .
C11 C 0.474(3) 0.4092(13) 0.4585(3) 0.216(6) Uani 1 1 d D U . . .
H11A H 0.415036 0.389864 0.480692 0.324 Uiso 1 1 calc R U . . .
H11B H 0.363724 0.448597 0.445842 0.324 Uiso 1 1 calc R U . . .
H11C H 0.608717 0.447997 0.462281 0.324 Uiso 1 1 calc R U . . .
C12 C 0.7626(16) 0.2875(13) 0.4403(3) 0.173(5) Uani 1 1 d D U . . .
H12A H 0.852813 0.334056 0.427593 0.260 Uiso 1 1 calc R U . . .
H12B H 0.779211 0.221780 0.430602 0.260 Uiso 1 1 calc R U . . .
H12C H 0.811441 0.287003 0.464497 0.260 Uiso 1 1 calc R U . . .
C13 C 0.391(2) 0.2386(13) 0.4555(3) 0.184(5) Uani 1 1 d D U . . .
H13A H 0.447675 0.173622 0.449613 0.277 Uiso 1 1 calc R U . . .
H13B H 0.236202 0.244018 0.447862 0.277 Uiso 1 1 calc R U . . .
H13C H 0.402439 0.247901 0.480434 0.277 Uiso 1 1 calc R U . . .
H2 H 0.40(2) 0.505(6) 0.281(4) 0.221 Uiso 1 1 d D U . . .
H3 H 0.179(7) 0.3071(18) 0.2803(4) 0.221 Uiso 1 1 d D U . . .
H1A H 0.36(2) 0.477(5) 0.2195(4) 0.221 Uiso 1 1 d D U . . .
H1B H 0.206(19) 0.376(7) 0.2274(6) 0.221 Uiso 1 1 d D U . . .

loop_
_atom_site_aniso_label
_atom_site_aniso_U_11
_atom_site_aniso_U_22
_atom_site_aniso_U_33
_atom_site_aniso_U_23
_atom_site_aniso_U_13
_atom_site_aniso_U_12
Pd1 0.0312(2) 0.0474(2) 0.0640(2) -0.00133(12) -0.00362(13) 0.00007(11)
Cl1 0.0421(5) 0.0602(6) 0.0598(6) 0.0038(5) -0.0018(4) 0.0052(5)
C1 0.038(2) 0.060(3) 0.086(3) 0.006(2) 0.001(2) 0.012(2)
C2 0.033(2) 0.061(3) 0.099(4) -0.009(3) 0.003(2) 0.008(2)
C3 0.034(2) 0.063(3) 0.077(3) -0.007(2) 0.006(2) 0.001(2)
C4 0.047(3) 0.077(3) 0.074(3) -0.016(2) 0.005(2) 0.003(2)
C5 0.063(3) 0.101(4) 0.088(3) -0.021(3) 0.005(3) -0.016(3)
C6 0.071(4) 0.146(6) 0.089(4) -0.032(4) -0.006(3) -0.012(4)
C7 0.070(4) 0.183(6) 0.073(3) -0.022(4) -0.002(3) 0.009(4)
C8 0.065(3) 0.156(6) 0.080(4) 0.011(4) 0.000(3) -0.010(4)
C9 0.056(3) 0.113(4) 0.077(3) 0.004(3) 0.001(3) -0.010(3)
C10 0.096(5) 0.252(8) 0.078(4) -0.017(5) -0.011(4) 0.026(5)
C11 0.220(13) 0.308(16) 0.119(8) -0.082(10) -0.027(9) 0.070(13)
C12 0.078(6) 0.339(15) 0.102(6) -0.004(9) -0.013(5) 0.036(8)
C13 0.118(8) 0.349(16) 0.085(6) 0.045(9) -0.012(6) 0.008(10)

loop_
_atom_type_symbol
_atom_type_description
_atom_type_scat_dispersion_real
_atom_type_scat_dispersion_imag
_atom_type_scat_source
C C 0.0181 0.0091 'International Tables Vol C Tables 4.2.6.8 and 6.1.1.4'
Cl Cl 0.3639 0.7018 'International Tables Vol C Tables 4.2.6.8 and 6.1.1.4'
H H 0.0000 0.0000 'International Tables Vol C Tables 4.2.6.8 and 6.1.1.4'
Pd Pd 0.1215 3.9337 'International Tables Vol C Tables 4.2.6.8 and 6.1.1.4'

loop_
_exptl_crystal_face_index_h
_exptl_crystal_face_index_k
_exptl_crystal_face_index_l
_exptl_crystal_face_perp_dist
0 -9 -5 0.0177
0 9 5 0.0177
4 0 3 0.0785
-4 0 -3 0.0785
0 1 25 0.0229
0 -1 -25 0.0229

loop_
_geom_angle_atom_site_label_1
_geom_angle_atom_site_label_2
_geom_angle_atom_site_label_3
_geom_angle
_geom_angle_site_symmetry_1
_geom_angle_site_symmetry_3
_geom_angle_publ_flag
Cl1 Pd1 Cl1 87.62(4) . 7_655 ?
C1 Pd1 Cl1 168.45(15) . 7_655 ?
C1 Pd1 Cl1 102.66(16) . . ?
C1 Pd1 C3 68.1(2) . . ?
C2 Pd1 Cl1 133.71(18) . 7_655 ?
C2 Pd1 Cl1 135.83(17) . . ?
C2 Pd1 C1 38.7(2) . . ?
C2 Pd1 C3 38.6(2) . . ?
C3 Pd1 Cl1 101.09(16) . 7_655 ?
C3 Pd1 Cl1 169.31(15) . . ?
Pd1 Cl1 Pd1 92.38(4) . 7_655 ?
Pd1 C1 H1A 116(8) . . ?
Pd1 C1 H1B 91(8) . . ?
C2 C1 Pd1 70.6(3) . . ?
C2 C1 H1A 123.6(16) . . ?
C2 C1 H1B 119.5(15) . . ?
H1A C1 H1B 116(3) . . ?
Pd1 C2 H2 115(8) . . ?
C1 C2 Pd1 70.7(3) . . ?
C1 C2 C3 116.4(5) . . ?
C1 C2 H2 118(8) . . ?
C3 C2 Pd1 72.0(3) . . ?
C3 C2 H2 124(9) . . ?
Pd1 C3 H3 86(2) . . ?
C2 C3 Pd1 69.4(3) . . ?
C2 C3 C4 123.2(5) . . ?
C2 C3 H3 113.8(9) . . ?
C4 C3 Pd1 115.6(3) . . ?
C4 C3 H3 122.8(9) . . ?
C5 C4 C3 123.7(6) . . ?
C5 C4 C9 119.3(6) . . ?
C9 C4 C3 116.9(5) . . ?
C4 C5 H5 119.5 . . ?
C4 C5 C6 120.9(8) . . ?
C6 C5 H5 119.5 . . ?
C5 C6 H6 119.1 . . ?
C5 C6 C7 121.8(8) . . ?
C7 C6 H6 119.1 . . ?
C6 C7 C8 117.6(7) . . ?
C6 C7 C10 121.8(9) . . ?
C8 C7 C10 120.6(9) . . ?
C7 C8 H8 119.8 . . ?
C7 C8 C9 120.4(8) . . ?
C9 C8 H8 119.8 . . ?
C4 C9 C8 119.9(7) . . ?
C4 C9 H9 120.1 . . ?
C8 C9 H9 120.1 . . ?
C11 C10 C7 109.2(9) . . ?
C11 C10 C13 102.1(11) . . ?
C12 C10 C7 110.7(8) . . ?
C12 C10 C11 114.0(12) . . ?
C12 C10 C13 107.7(11) . . ?
C13 C10 C7 112.9(9) . . ?
C10 C11 H11A 109.5 . . ?
C10 C11 H11B 109.5 . . ?
C10 C11 H11C 109.5 . . ?
H11A C11 H11B 109.5 . . ?
H11A C11 H11C 109.5 . . ?
H11B C11 H11C 109.5 . . ?
C10 C12 H12A 109.5 . . ?
C10 C12 H12B 109.5 . . ?
C10 C12 H12C 109.5 . . ?
H12A C12 H12B 109.5 . . ?
H12A C12 H12C 109.5 . . ?
H12B C12 H12C 109.5 . . ?
C10 C13 H13A 109.5 . . ?
C10 C13 H13B 109.5 . . ?
C10 C13 H13C 109.5 . . ?
H13A C13 H13B 109.5 . . ?
H13A C13 H13C 109.5 . . ?
H13B C13 H13C 109.5 . . ?

loop_
_geom_bond_atom_site_label_1
_geom_bond_atom_site_label_2
_geom_bond_distance
_geom_bond_site_symmetry_2
_geom_bond_publ_flag
Pd1 Cl1 2.4182(12) 7_655 ?
Pd1 Cl1 2.4039(12) . ?
Pd1 C1 2.120(5) . ?
Pd1 C2 2.120(5) . ?
Pd1 C3 2.154(5) . ?
C1 C2 1.405(9) . ?
C1 H1A 0.990(10) . ?
C1 H1B 0.990(10) . ?
C2 C3 1.412(8) . ?
C2 H2 1.003(10) . ?
C3 C4 1.501(8) . ?
C3 H3 1.061(8) . ?
C4 C5 1.360(9) . ?
C4 C9 1.374(10) . ?
C5 H5 0.9500 . ?
C5 C6 1.362(11) . ?
C6 H6 0.9500 . ?
C6 C7 1.372(13) . ?
C7 C8 1.393(13) . ?
C7 C10 1.557(10) . ?
C8 H8 0.9500 . ?
C8 C9 1.396(10) . ?
C9 H9 0.9500 . ?
C10 C11 1.531(13) . ?
C10 C12 1.480(12) . ?
C10 C13 1.533(14) . ?
C11 H11A 0.9800 . ?
C11 H11B 0.9800 . ?
C11 H11C 0.9800 . ?
C12 H12A 0.9800 . ?
C12 H12B 0.9800 . ?
C12 H12C 0.9800 . ?
C13 H13A 0.9800 . ?
C13 H13B 0.9800 . ?
C13 H13C 0.9800 . ?

loop_
_geom_torsion_atom_site_label_1
_geom_torsion_atom_site_label_2
_geom_torsion_atom_site_label_3
_geom_torsion_atom_site_label_4
_geom_torsion
_geom_torsion_site_symmetry_1
_geom_torsion_site_symmetry_2
_geom_torsion_site_symmetry_3
_geom_torsion_site_symmetry_4
_geom_torsion_publ_flag
Pd1 C1 C2 C3 -57.4(4) . . . . ?
Pd1 C2 C3 C4 107.7(5) . . . . ?
Pd1 C3 C4 C5 60.4(7) . . . . ?
Pd1 C3 C4 C9 -118.6(5) . . . . ?
C1 C2 C3 Pd1 56.6(4) . . . . ?
C1 C2 C3 C4 164.4(5) . . . . ?
C2 C3 C4 C5 -20.8(9) . . . . ?
C2 C3 C4 C9 160.2(6) . . . . ?
C3 C4 C5 C6 -176.8(7) . . . . ?
C3 C4 C9 C8 176.9(7) . . . . ?
C4 C5 C6 C7 -1.1(13) . . . . ?
C5 C4 C9 C8 -2.2(11) . . . . ?
C5 C6 C7 C8 0.0(14) . . . . ?
C5 C6 C7 C10 177.6(9) . . . . ?
C6 C7 C8 C9 -0.1(14) . . . . ?
C6 C7 C10 C11 67.5(14) . . . . ?
C6 C7 C10 C12 -58.8(15) . . . . ?
C6 C7 C10 C13 -179.7(10) . . . . ?
C7 C8 C9 C4 1.2(13) . . . . ?
C8 C7 C10 C11 -115.0(13) . . . . ?
C8 C7 C10 C12 118.7(12) . . . . ?
C8 C7 C10 C13 -2.2(14) . . . . ?
C9 C4 C5 C6 2.2(11) . . . . ?
C10 C7 C8 C9 -177.7(8) . . . . ?

loop_
_exptl_oxdiff_crystal_face_indexfrac_h
_exptl_oxdiff_crystal_face_indexfrac_k
_exptl_oxdiff_crystal_face_indexfrac_l
_exptl_oxdiff_crystal_face_x
_exptl_oxdiff_crystal_face_y
_exptl_oxdiff_crystal_face_z
0.3368 -8.6379 -5.2919 0.1930 0.8041 -0.5623
-0.3368 8.6379 5.2919 -0.1930 -0.8041 0.5623
3.8948 -0.2544 2.6439 -0.1128 -0.4751 -0.8727
-3.8948 0.2544 -2.6439 0.1128 0.4751 0.8727
0.2597 1.3427 24.9065 -0.9831 -0.1829 0.0093
-0.2597 -1.3427 -24.9065 0.9831 0.1829 -0.0093

loop_
_smtbx_masks_void_nr
_smtbx_masks_void_average_x
_smtbx_masks_void_average_y
_smtbx_masks_void_average_z
_smtbx_masks_void_volume
_smtbx_masks_void_count_electrons
_smtbx_masks_void_content
1 -0.513 0.000 0.500 442.6 102.7 '2 hexane'
2 -0.424 0.500 0.000 442.6 102.7 '2 hexane'
